data_4081239
loop_
_publ_author_name
'Scheuermann, Margaret L.'
'Luedtke, Avery T.'
'Hanson, Susan K.'
'Fekl, Ulrich'
'Kaminsky, Werner'
'Goldberg, Karen I.'

_publ_section_title
;
 Reactions of Five-Coordinate Platinum(IV) Complexes with Molecular Oxygen
;
_journal_issue 17
_journal_name_full Organometallics
_journal_page_first 4752
_journal_paper_doi 10.1021/om4003363
_journal_volume 32
_journal_year 2013
_chemical_formula_moiety '2(C27 H40 N2 O Pt), C5 H12'
_chemical_formula_sum 'C59 H92 N4 O2 Pt2'
_chemical_formula_weight 1279.55
_chemical_name_common mls_8_69_5
_chemical_name_systematic
;
 mls_8_69_5
;
_space_group_IT_number 14
_symmetry_cell_setting monoclinic
_symmetry_Int_Tables_number 14
_symmetry_space_group_name_Hall '-P 2ybc'
_symmetry_space_group_name_H-M 'P 1 21/c 1'
_atom_sites_solution_hydrogens geom
_atom_sites_solution_primary direct
_atom_sites_solution_secondary difmap
_audit_conform_dict_location ftp://ftp.iucr.org/pub/cif_core.dic
_audit_conform_dict_name cif_core.dic
_audit_conform_dict_version 2.4
_audit_creation_date 2013-03-26T17:10:34-00:00
_audit_creation_method 'WinGX routine CIF_UPDATE'
_cell_angle_alpha 90
_cell_angle_beta 91.256(9)
_cell_angle_gamma 90
_cell_formula_units_Z 2
_cell_length_a 22.313(4)
_cell_length_b 8.9467(16)
_cell_length_c 14.309(2)
_cell_measurement_reflns_used 317
_cell_measurement_temperature 140(2)
_cell_measurement_theta_max 20
_cell_measurement_theta_min 3
_cell_volume 2855.8(8)
_computing_cell_refinement 'SAINT (Bruker, 2007)'
_computing_data_collection 'APEX2 (Bruker, 2007)'
_computing_data_reduction 'SAINT (Bruker, 2007)'
_computing_molecular_graphics 'ORTEP-3 for Windows (Farrugia, 1997)'
_computing_publication_material 'SHELXL-97 (Sheldrick, 1997)'
_computing_structure_refinement 'SHELXL-97 (Sheldrick, 2008)'
_computing_structure_solution 'SHELXS97 (Sheldrick, 1997)'
_diffrn_ambient_temperature 140(2)
_diffrn_measured_fraction_theta_full 0.875
_diffrn_measured_fraction_theta_max 0.877
_diffrn_measurement_device_type 'Bruker APEXII CCD area-detector'
_diffrn_measurement_method '\f and \w scans'
_diffrn_radiation_monochromator graphite
_diffrn_radiation_type MoK\a
_diffrn_radiation_wavelength 0.71073
_diffrn_reflns_av_R_equivalents 0.096
_diffrn_reflns_av_unetI/netI 0.0736
_diffrn_reflns_limit_h_max 26
_diffrn_reflns_limit_h_min -26
_diffrn_reflns_limit_k_max 10
_diffrn_reflns_limit_k_min -10
_diffrn_reflns_limit_l_max 17
_diffrn_reflns_limit_l_min -17
_diffrn_reflns_number 37539
_diffrn_reflns_theta_full 25
_diffrn_reflns_theta_max 25.35
_diffrn_reflns_theta_min 2.69
_diffrn_source 'fine-focus sealed tube'
_exptl_absorpt_coefficient_mu 4.936
_exptl_absorpt_correction_T_max 0.9077
_exptl_absorpt_correction_T_min 0.665
_exptl_absorpt_correction_type multi-scan
_exptl_absorpt_process_details '(SADABS; Bruker, 2007)'
_exptl_crystal_colour colourless
_exptl_crystal_density_diffrn 1.488
_exptl_crystal_density_method 'not measured'
_exptl_crystal_description prism
_exptl_crystal_F_000 1292
_exptl_crystal_size_max 0.09
_exptl_crystal_size_mid 0.05
_exptl_crystal_size_min 0.02
_refine_diff_density_max 2.342
_refine_diff_density_min -2.761
_refine_diff_density_rms 0.159
_refine_ls_extinction_method none
_refine_ls_goodness_of_fit_ref 1.083
_refine_ls_hydrogen_treatment constr
_refine_ls_matrix_type full
_refine_ls_number_parameters 307
_refine_ls_number_reflns 4586
_refine_ls_number_restraints 93
_refine_ls_restrained_S_all 1.085
_refine_ls_R_factor_all 0.1198
_refine_ls_R_factor_gt 0.0686
_refine_ls_shift/su_max 0.005
_refine_ls_shift/su_mean 0
_refine_ls_structure_factor_coef Fsqd
_refine_ls_weighting_details 'calc w=1/[\s^2^(Fo^2^)+(0.0000P)^2^+47.3943P] where P=(Fo^2^+2Fc^2^)/3'
_refine_ls_weighting_scheme calc
_refine_ls_wR_factor_gt 0.1013
_refine_ls_wR_factor_ref 0.1183
_reflns_number_gt 3023
_reflns_number_total 4586
_reflns_threshold_expression >2\s(I)
_cod_data_source_file om4003363_si_002.cif
_cod_data_source_block mls_8_69_5_0ma
_cod_original_cell_volume 2855.9(8)
_cod_original_sg_symbol_H-M 'P 21/c'
_cod_database_code 4081239

loop_
_symmetry_equiv_pos_as_xyz
'x, y, z'
'-x, y+1/2, -z+1/2'
'-x, -y, -z'
'x, -y-1/2, z-1/2'

loop_
_atom_site_label
_atom_site_type_symbol
_atom_site_fract_x
_atom_site_fract_y
_atom_site_fract_z
_atom_site_U_iso_or_equiv
_atom_site_adp_type
_atom_site_occupancy
_atom_site_symmetry_multiplicity
_atom_site_calc_flag
_atom_site_refinement_flags
_atom_site_disorder_assembly
_atom_site_disorder_group
C1 C 0.7968(6) 0.6755(12) 0.4029(9) 0.049(4) Uani 1 1 d D . .
H1A H 0.8353 0.6756 0.4372 0.073 Uiso 1 1 calc R . .
H1B H 0.7775 0.7732 0.4096 0.073 Uiso 1 1 calc R . .
H1C H 0.8036 0.6555 0.3367 0.073 Uiso 1 1 calc R . .
C2 C 0.8058(6) 0.3741(16) 0.4042(9) 0.057(4) Uani 1 1 d D . .
H2A H 0.8097 0.3916 0.337 0.085 Uiso 1 1 calc R . .
H2B H 0.7935 0.2704 0.4147 0.085 Uiso 1 1 calc R . .
H2C H 0.8444 0.3924 0.4361 0.085 Uiso 1 1 calc R . .
C3 C 0.7014(5) 0.503(2) 0.3282(6) 0.051(3) Uani 1 1 d D . .
H3A H 0.7314 0.5017 0.2793 0.077 Uiso 1 1 calc R . .
H3B H 0.6754 0.5909 0.3195 0.077 Uiso 1 1 calc R . .
H3C H 0.6771 0.4122 0.3244 0.077 Uiso 1 1 calc R . .
C4 C 0.7529(5) 0.4492(13) 0.7571(6) 0.0283(18) Uani 1 1 d U . .
H4A H 0.793 0.4887 0.7723 0.042 Uiso 1 1 calc R . .
H4B H 0.7509 0.344 0.7757 0.042 Uiso 1 1 calc R . .
H4C H 0.7228 0.5066 0.7907 0.042 Uiso 1 1 calc R . .
C5 C 0.7414(5) 0.4616(12) 0.6577(6) 0.0254(15) Uani 1 1 d U . .
C6 C 0.6805(5) 0.4414(13) 0.6093(7) 0.0301(15) Uani 1 1 d U . .
C7 C 0.6552(5) 0.5977(14) 0.5917(8) 0.034(2) Uani 1 1 d U . .
C8 C 0.6077(5) 0.6619(15) 0.6550(8) 0.036(2) Uani 1 1 d U . .
H8A H 0.6058 0.7706 0.6471 0.054 Uiso 1 1 calc R . .
H8B H 0.6179 0.6382 0.7202 0.054 Uiso 1 1 calc R . .
H8C H 0.5686 0.6182 0.6384 0.054 Uiso 1 1 calc R . .
C9 C 0.6404(5) 0.3361(15) 0.6726(8) 0.036(2) Uani 1 1 d U . .
H9A H 0.5985 0.369 0.6683 0.055 Uiso 1 1 calc R . .
H9B H 0.6547 0.3418 0.7377 0.055 Uiso 1 1 calc R . .
H9C H 0.6432 0.2326 0.6506 0.055 Uiso 1 1 calc R . .
C10 C 0.8459(5) 0.5128(17) 0.6211(7) 0.035(3) Uani 1 1 d U . .
C11 C 0.8731(6) 0.6439(19) 0.6329(9) 0.043(4) Uani 1 1 d . . .
C12 C 0.9393(7) 0.6284(18) 0.6431(10) 0.045(4) Uani 1 1 d U . .
H12 H 0.962 0.718 0.6478 0.054 Uiso 1 1 calc R . .
C13 C 0.9693(5) 0.502(2) 0.6462(8) 0.049(3) Uani 1 1 d U . .
C14 C 0.9358(6) 0.3632(18) 0.6409(10) 0.046(4) Uani 1 1 d U . .
H14 H 0.9557 0.2697 0.6471 0.055 Uiso 1 1 calc R . .
C15 C 0.8779(6) 0.3691(16) 0.6275(9) 0.037(3) Uani 1 1 d U . .
C16 C 0.8437(7) 0.2248(16) 0.6305(10) 0.047(4) Uani 1 1 d . . .
H16A H 0.8157 0.224 0.6824 0.07 Uiso 1 1 d R . .
H16B H 0.8737 0.1462 0.6401 0.07 Uiso 1 1 d RD . .
H16C H 0.8215 0.2069 0.5716 0.07 Uiso 1 1 d R . .
C17 C 0.8433(7) 0.794(2) 0.6264(11) 0.062(5) Uani 1 1 d . . .
H17A H 0.7998 0.7812 0.6309 0.093 Uiso 1 1 calc R . .
H17B H 0.8525 0.8403 0.5665 0.093 Uiso 1 1 calc R . .
H17C H 0.858 0.8574 0.6777 0.093 Uiso 1 1 calc R . .
C18 C 1.0380(5) 0.510(3) 0.6574(11) 0.075(5) Uani 1 1 d . . .
H18A H 1.0507 0.4552 0.7138 0.113 Uiso 1 1 calc R . .
H18B H 1.0506 0.6143 0.6627 0.113 Uiso 1 1 calc R . .
H18C H 1.0564 0.4643 0.6027 0.113 Uiso 1 1 calc R . .
C19 C 0.6377(5) 0.7782(16) 0.4756(7) 0.035(3) Uani 1 1 d . . .
C20 C 0.5845(6) 0.7470(18) 0.4270(8) 0.048(4) Uani 1 1 d . . .
C21 C 0.5509(6) 0.8786(14) 0.3906(9) 0.037(3) Uani 1 1 d U . .
H21 H 0.5147 0.8617 0.356 0.045 Uiso 1 1 calc R . .
C22 C 0.5699(4) 1.0271(13) 0.4046(7) 0.028(2) Uani 1 1 d U . .
C23 C 0.6242(5) 1.0439(14) 0.4552(8) 0.033(3) Uani 1 1 d U . .
H23 H 0.6382 1.1425 0.4668 0.04 Uiso 1 1 calc R . .
C24 C 0.6584(5) 0.9275(17) 0.4888(8) 0.043(4) Uani 1 1 d . . .
C25 C 0.7132(5) 0.969(2) 0.5470(9) 0.069(6) Uani 1 1 d . . .
H25A H 0.7239 1.0732 0.535 0.103 Uiso 1 1 calc R . .
H25B H 0.7467 0.9038 0.5305 0.103 Uiso 1 1 calc R . .
H25C H 0.7046 0.9563 0.6134 0.103 Uiso 1 1 calc R . .
C26 C 0.5596(6) 0.5911(17) 0.4144(10) 0.057(4) Uani 1 1 d . . .
H26A H 0.5906 0.5177 0.4313 0.085 Uiso 1 1 calc R . .
H26B H 0.547 0.5766 0.3489 0.085 Uiso 1 1 calc R . .
H26C H 0.525 0.5778 0.4546 0.085 Uiso 1 1 calc R . .
C27 C 0.5348(7) 1.1560(17) 0.3737(10) 0.059(5) Uani 1 1 d . . .
H27A H 0.5183 1.1375 0.3108 0.089 Uiso 1 1 calc R . .
H27B H 0.5606 1.2446 0.3728 0.089 Uiso 1 1 calc R . .
H27C H 0.502 1.1726 0.4169 0.089 Uiso 1 1 calc R . .
C28 C 1.0809(10) 0.517(5) 1.111(2) 0.071(4) Uiso 0.5 1 d PD A -1
H28A H 1.0529 0.5147 1.1634 0.106 Uiso 0.5 1 calc PR A -1
H28B H 1.1132 0.5883 1.1258 0.106 Uiso 0.5 1 calc PR A -1
H28C H 1.0979 0.4173 1.1026 0.106 Uiso 0.5 1 calc PR A -1
C29 C 1.0487(8) 0.564(3) 1.0255(16) 0.071(4) Uiso 0.5 1 d PD A -1
H29A H 1.0396 0.6678 1.044 0.085 Uiso 0.5 1 d PR A -1
H29B H 1.0734 0.569 0.9689 0.085 Uiso 0.5 1 d PR A -1
C30 C 0.9907(11) 0.492(5) 1.004(2) 0.071(4) Uiso 0.5 1 d PD A -1
H30A H 0.9974 0.3823 1.0019 0.085 Uiso 0.5 1 calc PR A -1
H30B H 0.9638 0.5118 1.0565 0.085 Uiso 0.5 1 calc PR A -1
C31 C 0.9593(10) 0.536(3) 0.9168(16) 0.071(4) Uiso 0.5 1 d PD A -1
H31A H 0.9545 0.6456 0.9174 0.085 Uiso 0.5 1 calc PR A -1
H31B H 0.9854 0.5107 0.864 0.085 Uiso 0.5 1 calc PR A -1
C32 C 0.9000(12) 0.469(5) 0.897(2) 0.071(4) Uiso 0.5 1 d PD A -1
H32A H 0.9046 0.3616 0.8858 0.106 Uiso 0.5 1 calc PR A -1
H32B H 0.8816 0.5168 0.8424 0.106 Uiso 0.5 1 calc PR A -1
H32C H 0.8744 0.4838 0.9515 0.106 Uiso 0.5 1 calc PR A -1
N1 N 0.7839(3) 0.5174(12) 0.5926(5) 0.0254(13) Uani 1 1 d U . .
N2 N 0.6736(5) 0.6634(13) 0.5183(7) 0.037(2) Uani 1 1 d U . .
O1 O 0.6876(4) 0.3704(9) 0.5241(6) 0.040(2) Uani 1 1 d . . .
Pt1 Pt 0.74315(2) 0.51454(7) 0.45541(3) 0.03814(17) Uani 1 1 d DU . .

loop_
_atom_site_aniso_label
_atom_site_aniso_U_11
_atom_site_aniso_U_22
_atom_site_aniso_U_33
_atom_site_aniso_U_23
_atom_site_aniso_U_13
_atom_site_aniso_U_12
C1 0.061(10) 0.055(10) 0.031(8) -0.016(7) 0.003(7) 0.018(8)
C2 0.061(10) 0.081(12) 0.029(8) -0.007(7) 0.016(7) 0.015(9)
C3 0.038(7) 0.068(10) 0.048(7) 0.024(9) -0.016(5) -0.007(9)
C4 0.034(3) 0.033(3) 0.0179(13) 0.006(2) 0.005(2) 0.002(3)
C5 0.031(2) 0.028(3) 0.0173(12) 0.005(2) 0.0038(16) 0.001(2)
C6 0.032(3) 0.031(5) 0.027(4) -0.001(4) 0.001(2) -0.001(3)
C7 0.032(5) 0.041(4) 0.029(5) 0.008(4) 0.007(3) 0.008(4)
C8 0.034(3) 0.039(3) 0.035(3) -0.003(3) 0.007(2) 0.003(2)
C9 0.034(3) 0.037(3) 0.038(3) 0.003(3) 0.003(3) -0.004(2)
C10 0.035(3) 0.036(4) 0.034(3) 0.001(3) -0.001(3) 0.000(3)
C11 0.017(7) 0.075(11) 0.036(7) 0.012(7) 0.003(5) 0.006(7)
C12 0.041(9) 0.052(5) 0.043(8) -0.008(7) -0.008(7) 0.001(6)
C13 0.036(7) 0.056(6) 0.053(7) 0.013(9) -0.004(5) 0.003(5)
C14 0.029(8) 0.051(6) 0.057(9) -0.016(7) -0.005(7) 0.011(5)
C15 0.039(4) 0.036(4) 0.037(4) -0.001(3) 0.000(3) -0.001(3)
C16 0.040(9) 0.047(10) 0.053(10) -0.025(7) -0.016(7) -0.020(7)
C17 0.046(11) 0.090(14) 0.052(10) -0.018(9) 0.007(8) -0.007(9)
C18 0.029(7) 0.086(12) 0.110(12) 0.040(12) -0.010(7) 0.013(10)
C19 0.027(7) 0.061(10) 0.018(6) 0.002(6) 0.004(5) 0.014(6)
C20 0.045(8) 0.071(11) 0.028(7) 0.009(7) 0.013(6) 0.005(8)
C21 0.039(4) 0.033(3) 0.040(4) 0.000(3) 0.004(3) 0.002(3)
C22 0.028(3) 0.031(3) 0.024(3) 0.002(3) 0.006(2) 0.003(3)
C23 0.024(5) 0.038(7) 0.037(6) 0.007(5) 0.005(4) 0.003(4)
C24 0.023(7) 0.074(11) 0.034(7) -0.006(7) 0.006(5) 0.003(7)
C25 0.033(7) 0.126(17) 0.047(7) -0.041(10) -0.011(6) 0.008(9)
C26 0.046(9) 0.062(11) 0.061(9) -0.005(8) -0.019(7) -0.010(8)
C27 0.064(10) 0.055(11) 0.061(10) 0.026(8) 0.027(8) 0.040(8)
N1 0.033(2) 0.032(3) 0.0114(13) -0.003(2) 0.0037(13) -0.003(2)
N2 0.047(5) 0.046(5) 0.018(4) 0.007(3) 0.001(3) 0.008(4)
O1 0.056(6) 0.013(5) 0.051(6) -0.010(4) 0.010(4) 0.005(4)
Pt1 0.0308(2) 0.0714(4) 0.01220(18) -0.0010(3) 0.00142(14) 0.0024(3)

loop_
_atom_type_symbol
_atom_type_description
_atom_type_scat_dispersion_real
_atom_type_scat_dispersion_imag
_atom_type_scat_source
C C 0.0033 0.0016 'International Tables Vol C Tables 4.2.6.8 and 6.1.1.4'
H H 0 0 'International Tables Vol C Tables 4.2.6.8 and 6.1.1.4'
N N 0.0061 0.0033 'International Tables Vol C Tables 4.2.6.8 and 6.1.1.4'
O O 0.0106 0.006 'International Tables Vol C Tables 4.2.6.8 and 6.1.1.4'
Pt Pt -1.7033 8.3905 'International Tables Vol C Tables 4.2.6.8 and 6.1.1.4'

loop_
_geom_angle_atom_site_label_1
_geom_angle_atom_site_label_2
_geom_angle_atom_site_label_3
_geom_angle
Pt1 C1 H1A 109.5
Pt1 C1 H1B 109.5
H1A C1 H1B 109.5
Pt1 C1 H1C 109.5
H1A C1 H1C 109.5
H1B C1 H1C 109.5
Pt1 C2 H2A 109.5
Pt1 C2 H2B 109.5
H2A C2 H2B 109.5
Pt1 C2 H2C 109.5
H2A C2 H2C 109.5
H2B C2 H2C 109.5
Pt1 C3 H3A 109.5
Pt1 C3 H3B 109.5
H3A C3 H3B 109.5
Pt1 C3 H3C 109.5
H3A C3 H3C 109.5
H3B C3 H3C 109.5
C5 C4 H4A 109.5
C5 C4 H4B 109.5
H4A C4 H4B 109.5
C5 C4 H4C 109.5
H4A C4 H4C 109.5
H4B C4 H4C 109.5
N1 C5 C4 124.1(9)
N1 C5 C6 110.0(8)
C4 C5 C6 125.3(9)
O1 C6 C5 109.7(9)
O1 C6 C7 108.8(9)
C5 C6 C7 106.8(9)
O1 C6 C9 107.7(9)
C5 C6 C9 108.6(9)
C7 C6 C9 115.1(9)
N2 C7 C8 123.7(11)
N2 C7 C6 115.7(10)
C8 C7 C6 120.5(10)
C7 C8 H8A 109.5
C7 C8 H8B 109.5
H8A C8 H8B 109.5
C7 C8 H8C 109.5
H8A C8 H8C 109.5
H8B C8 H8C 109.5
C6 C9 H9A 109.5
C6 C9 H9B 109.5
H9A C9 H9B 109.5
C6 C9 H9C 109.5
H9A C9 H9C 109.5
H9B C9 H9C 109.5
C11 C10 N1 116.4(12)
C11 C10 C15 122.9(10)
N1 C10 C15 120.4(12)
C10 C11 C12 112.3(13)
C10 C11 C17 125.5(12)
C12 C11 C17 121.9(14)
C13 C12 C11 126.0(15)
C13 C12 H12 117
C11 C12 H12 117
C12 C13 C14 118.2(10)
C12 C13 C18 118.1(16)
C14 C13 C18 123.6(15)
C15 C14 C13 118.7(14)
C15 C14 H14 120.6
C13 C14 H14 120.6
C14 C15 C10 121.5(13)
C14 C15 C16 117.7(14)
C10 C15 C16 120.4(12)
C15 C16 H16A 111.1
C15 C16 H16B 105.9
H16A C16 H16B 109.5
C15 C16 H16C 111.3
H16A C16 H16C 109.5
H16B C16 H16C 109.5
C11 C17 H17A 109.5
C11 C17 H17B 109.5
H17A C17 H17B 109.5
C11 C17 H17C 109.5
H17A C17 H17C 109.5
H17B C17 H17C 109.5
C13 C18 H18A 109.5
C13 C18 H18B 109.5
H18A C18 H18B 109.5
C13 C18 H18C 109.5
H18A C18 H18C 109.5
H18B C18 H18C 109.5
C20 C19 C24 121.7(12)
C20 C19 N2 122.2(13)
C24 C19 N2 116.0(11)
C19 C20 C21 115.8(13)
C19 C20 C26 123.6(13)
C21 C20 C26 120.6(12)
C22 C21 C20 123.4(12)
C22 C21 H21 118.3
C20 C21 H21 118.3
C23 C22 C21 115.3(11)
C23 C22 C27 121.5(12)
C21 C22 C27 123.2(11)
C24 C23 C22 124.5(12)
C24 C23 H23 117.8
C22 C23 H23 117.8
C23 C24 C19 119.3(11)
C23 C24 C25 116.4(14)
C19 C24 C25 124.0(13)
C24 C25 H25A 109.5
C24 C25 H25B 109.5
H25A C25 H25B 109.5
C24 C25 H25C 109.5
H25A C25 H25C 109.5
H25B C25 H25C 109.5
C20 C26 H26A 109.5
C20 C26 H26B 109.5
H26A C26 H26B 109.5
C20 C26 H26C 109.5
H26A C26 H26C 109.5
H26B C26 H26C 109.5
C22 C27 H27A 109.5
C22 C27 H27B 109.5
H27A C27 H27B 109.5
C22 C27 H27C 109.5
H27A C27 H27C 109.5
H27B C27 H27C 109.5
C29 C28 H28A 109.5
C29 C28 H28B 109.5
H28A C28 H28B 109.5
C29 C28 H28C 109.5
H28A C28 H28C 109.5
H28B C28 H28C 109.5
C28 C29 C30 117(2)
C28 C29 H29A 98.1
C30 C29 H29A 106.5
C28 C29 H29B 115.3
C30 C29 H29B 110.6
H29A C29 H29B 107.1
C31 C30 C29 117(2)
C31 C30 H30A 107.9
C29 C30 H30A 107.9
C31 C30 H30B 107.9
C29 C30 H30B 107.9
H30A C30 H30B 107.2
C32 C31 C30 117(2)
C32 C31 H31A 107.9
C30 C31 H31A 107.9
C32 C31 H31B 107.9
C30 C31 H31B 107.9
H31A C31 H31B 107.2
C31 C32 H32A 109.5
C31 C32 H32B 109.5
H32A C32 H32B 109.5
C31 C32 H32C 109.5
H32A C32 H32C 109.5
H32B C32 H32C 109.5
C5 N1 C10 116.9(8)
C5 N1 Pt1 108.5(6)
C10 N1 Pt1 130.3(6)
C7 N2 C19 119.6(10)
C7 N2 Pt1 107.0(8)
C19 N2 Pt1 129.7(7)
C6 O1 Pt1 102.4(7)
C1 Pt1 C2 83.6(6)
C1 Pt1 C3 88.1(6)
C2 Pt1 C3 87.2(6)
C1 Pt1 O1 172.1(4)
C2 Pt1 O1 102.2(5)
C3 Pt1 O1 97.4(5)
C1 Pt1 N1 95.1(5)
C2 Pt1 N1 93.2(5)
C3 Pt1 N1 176.9(5)
O1 Pt1 N1 79.5(3)
C1 Pt1 N2 98.4(5)
C2 Pt1 N2 177.3(5)
C3 Pt1 N2 94.6(5)
O1 Pt1 N2 75.6(3)
N1 Pt1 N2 84.8(3)

loop_
_geom_bond_atom_site_label_1
_geom_bond_atom_site_label_2
_geom_bond_distance
C1 Pt1 2.028(8)
C1 H1A 0.98
C1 H1B 0.98
C1 H1C 0.98
C2 Pt1 2.028(7)
C2 H2A 0.98
C2 H2B 0.98
C2 H2C 0.98
C3 Pt1 2.029(7)
C3 H3A 0.98
C3 H3B 0.98
C3 H3C 0.98
C4 C5 1.444(13)
C4 H4A 0.98
C4 H4B 0.98
C4 H4C 0.98
C5 N1 1.434(12)
C5 C6 1.522(15)
C6 O1 1.386(13)
C6 C7 1.527(16)
C6 C9 1.596(16)
C7 N2 1.278(14)
C7 C8 1.523(15)
C8 H8A 0.98
C8 H8B 0.98
C8 H8C 0.98
C9 H9A 0.98
C9 H9B 0.98
C9 H9C 0.98
C10 C11 1.33(2)
C10 N1 1.435(13)
C10 C15 1.471(19)
C11 C12 1.488(19)
C11 C17 1.50(2)
C12 C13 1.31(2)
C12 H12 0.95
C13 C14 1.45(2)
C13 C18 1.539(15)
C14 C15 1.303(19)
C14 H14 0.95
C15 C16 1.501(19)
C16 H16A 0.98
C16 H16B 0.98
C16 H16C 0.98
C17 H17A 0.98
C17 H17B 0.98
C17 H17C 0.98
C18 H18A 0.98
C18 H18B 0.98
C18 H18C 0.98
C19 C20 1.391(18)
C19 C24 1.425(19)
C19 N2 1.432(15)
C20 C21 1.484(19)
C20 C26 1.51(2)
C21 C22 1.407(18)
C21 H21 0.95
C22 C23 1.407(14)
C22 C27 1.456(16)
C23 C24 1.371(17)
C23 H23 0.95
C24 C25 1.511(17)
C25 H25A 0.98
C25 H25B 0.98
C25 H25C 0.98
C26 H26A 0.98
C26 H26B 0.98
C26 H26C 0.98
C27 H27A 0.98
C27 H27B 0.98
C27 H27C 0.98
C28 C29 1.472(18)
C28 H28A 0.98
C28 H28B 0.98
C28 H28C 0.98
C29 C30 1.472(18)
C29 H29A 0.99
C29 H29B 0.99
C30 C31 1.472(18)
C30 H30A 0.99
C30 H30B 0.99
C31 C32 1.472(18)
C31 H31A 0.99
C31 H31B 0.99
C32 H32A 0.98
C32 H32B 0.98
C32 H32C 0.98
N1 Pt1 2.145(7)
N2 Pt1 2.248(11)
O1 Pt1 2.054(9)
